data_4308473
loop_
_publ_author_name
'Chang-Chuan Chou'
'Chan-Cheng Su'
'Hui-Lien Tsai'
'Kwang-Hwa Lii'

_publ_section_title
;
First Example of a 2:1 Cocrystal of Mixed Cu(I)/Cu(II) Complexes and a
Novel Ferromagnetic Bis(\m-hydroxo)dicopper(II) Complex with a
Bis(pyrazol-1-yl)methane Bidentate Ligand
;
_journal_name_full 'Inorganic Chemistry'
_journal_page_first 628
_journal_page_last 632
_journal_paper_doi 10.1021/ic048854y
_journal_volume 44
_journal_year 2005
_chemical_formula_sum 'C15 H19.5 Cl2 Cu2 N8.5 O10'
_chemical_formula_weight 676.87
_chemical_name_systematic
; 
 ? 
;
_space_group_IT_number 2
_symmetry_cell_setting triclinic
_symmetry_space_group_name_Hall '-P 1'
_symmetry_space_group_name_H-M 'P -1'
_atom_sites_solution_hydrogens difmap
_atom_sites_solution_primary direct
_atom_sites_solution_secondary difmap
_audit_creation_method SHELXL-97
_cell_angle_alpha 72.424(1)
_cell_angle_beta 80.679(1)
_cell_angle_gamma 68.004(1)
_cell_formula_units_Z 2
_cell_length_a 10.3563(7)
_cell_length_b 10.6986(7)
_cell_length_c 12.6420(9)
_cell_measurement_reflns_used 6815
_cell_measurement_temperature 295(2)
_cell_measurement_theta_max 25
_cell_measurement_theta_min 2.5
_cell_volume 1236.23(15)
_computing_cell_refinement 'Bruker SMART'
_computing_data_collection 'Bruker SMART'
_computing_data_reduction 'Bruker SAINT'
_computing_molecular_graphics 'Bruker SHELXTL'
_computing_publication_material 'Bruker SHELXTL'
_computing_structure_refinement 'SHELXL-97 (Sheldrick, 1997)'
_computing_structure_solution 'SHELXS-97 (Sheldrick, 1990)'
_diffrn_ambient_temperature 295(2)
_diffrn_measured_fraction_theta_full 0.997
_diffrn_measured_fraction_theta_max 0.884
_diffrn_measurement_device_type 'CCD area detector'
_diffrn_measurement_method 'phi and omega scans'
_diffrn_radiation_monochromator graphite
_diffrn_radiation_source 'fine-focus sealed tube'
_diffrn_radiation_type MoK\a
_diffrn_radiation_wavelength 0.71073
_diffrn_reflns_av_R_equivalents 0.0409
_diffrn_reflns_av_sigmaI/netI 0.0357
_diffrn_reflns_limit_h_max 13
_diffrn_reflns_limit_h_min -13
_diffrn_reflns_limit_k_max 13
_diffrn_reflns_limit_k_min -13
_diffrn_reflns_limit_l_max 16
_diffrn_reflns_limit_l_min -15
_diffrn_reflns_number 12060
_diffrn_reflns_theta_full 25.00
_diffrn_reflns_theta_max 28.25
_diffrn_reflns_theta_min 1.69
_exptl_absorpt_coefficient_mu 2.005
_exptl_absorpt_correction_T_max 0.91002
_exptl_absorpt_correction_T_min 0.58545
_exptl_absorpt_correction_type empirical
_exptl_crystal_colour Blue
_exptl_crystal_density_diffrn 1.818
_exptl_crystal_density_meas ?
_exptl_crystal_density_method .
_exptl_crystal_description Tabular
_exptl_crystal_F_000 682
_exptl_crystal_size_max 0.60
_exptl_crystal_size_mid 0.50
_exptl_crystal_size_min 0.24
_refine_diff_density_max 1.075
_refine_diff_density_min -0.559
_refine_diff_density_rms 0.081
_refine_ls_extinction_method none
_refine_ls_goodness_of_fit_ref 1.058
_refine_ls_hydrogen_treatment mixed
_refine_ls_matrix_type full
_refine_ls_number_parameters 369
_refine_ls_number_reflns 5417
_refine_ls_number_restraints 0
_refine_ls_restrained_S_all 1.058
_refine_ls_R_factor_all 0.0511
_refine_ls_R_factor_gt 0.0414
_refine_ls_shift/su_max 0.000
_refine_ls_shift/su_mean 0.000
_refine_ls_structure_factor_coef Fsqd
_refine_ls_weighting_details 'calc w=1/[\s^2^(Fo^2^)+(0.0700P)^2^+0.8099P] where P=(Fo^2^+2Fc^2^)/3'
_refine_ls_weighting_scheme calc
_refine_ls_wR_factor_gt 0.1196
_refine_ls_wR_factor_ref 0.1257
_reflns_number_gt 4414
_reflns_number_total 5417
_reflns_threshold_expression >2sigma(I)
_cod_data_source_file ic048854ysi20040820_120349_3.cif
_cod_data_source_block ap37m
_cod_depositor_comments
;
The following automatic conversions were performed:
'_symmetry_cell_setting' value 'Triclinic' changed to 'triclinic'
according to '/home/saulius/struct/CIF-dictionaries/cif_core.dic'
dictionary named 'cif_core.dic' version 2.4.1 from 2010-06-29.

Automatic conversion script
Id: cif_fix_enum 1527 2010-12-29 10:47:43Z saulius 
;
_cod_original_formula_sum 'C15 H19.50 Cl2 Cu2 N8.50 O10'
_cod_database_code 4308473

loop_
_symmetry_equiv_pos_as_xyz
'x, y, z'
'-x, -y, -z'

loop_
_atom_site_label
_atom_site_type_symbol
_atom_site_fract_x
_atom_site_fract_y
_atom_site_fract_z
_atom_site_U_iso_or_equiv
_atom_site_adp_type
_atom_site_occupancy
_atom_site_symmetry_multiplicity
_atom_site_calc_flag
_atom_site_refinement_flags
_atom_site_disorder_assembly
_atom_site_disorder_group
Cu1 Cu 0.00829(4) 0.65614(4) 0.25602(3) 0.03984(13) Uani 1 1 d . . .
Cu2 Cu -0.16736(4) 0.64987(4) 0.45685(3) 0.04075(13) Uani 1 1 d . . .
Cl1 Cl -0.34651(10) 0.80394(11) 0.19448(8) 0.0570(2) Uani 1 1 d . . .
Cl2 Cl 0.13380(11) 0.81251(11) -0.32331(8) 0.0578(2) Uani 1 1 d . . .
O1 O -0.0408(3) 0.5161(2) 0.37785(19) 0.0461(5) Uani 1 1 d . . .
O2 O -0.0602(2) 0.7603(2) 0.36561(18) 0.0428(5) Uani 1 1 d . . .
O3 O -0.3658(4) 0.7610(6) 0.3104(3) 0.1123(15) Uani 1 1 d . . .
O4 O -0.2106(4) 0.7534(6) 0.1523(3) 0.1222(17) Uani 1 1 d . . .
O5 O -0.4287(13) 0.9429(10) 0.1455(9) 0.124(3) Uani 0.488(6) 1 d P . .
O5' O -0.3186(11) 0.9338(9) 0.2020(9) 0.124(3) Uani 0.512(6) 1 d P . .
O6 O -0.4167(14) 0.7298(16) 0.1531(11) 0.133(3) Uani 0.488(6) 1 d P . .
O6' O -0.4512(13) 0.8434(16) 0.1321(11) 0.133(3) Uani 0.512(6) 1 d P . .
O7 O 0.1435(6) 0.8464(5) -0.4400(3) 0.1178(17) Uani 1 1 d . . .
O8 O 0.2015(5) 0.8895(7) -0.2964(5) 0.1009(19) Uani 0.777(7) 1 d P . .
O8' O 0.263(2) 0.764(3) -0.2504(18) 0.1009(19) Uani 0.223(7) 1 d P . .
O9 O -0.0097(5) 0.8544(6) -0.2755(5) 0.0805(13) Uani 0.777(7) 1 d P . .
O9' O 0.029(2) 0.889(3) -0.285(2) 0.0805(13) Uani 0.223(7) 1 d P . .
O10 O 0.1926(8) 0.6664(6) -0.2848(6) 0.129(3) Uani 0.777(7) 1 d P . .
O10' O 0.116(3) 0.689(3) -0.282(2) 0.129(3) Uani 0.223(7) 1 d P . .
N1 N 0.0928(3) 0.5301(3) 0.1567(2) 0.0462(6) Uani 1 1 d . . .
N2 N 0.1151(3) 0.5781(3) 0.0452(2) 0.0496(7) Uani 1 1 d . . .
N3 N 0.0811(3) 0.7995(3) 0.1505(2) 0.0461(6) Uani 1 1 d . . .
N4 N 0.1138(3) 0.8011(3) 0.0415(2) 0.0510(7) Uani 1 1 d . . .
N5 N -0.2745(3) 0.7968(3) 0.5350(2) 0.0425(6) Uani 1 1 d . . .
N6 N -0.4021(3) 0.8052(3) 0.5873(3) 0.0503(7) Uani 1 1 d . . .
N7 N -0.2816(3) 0.5334(3) 0.5388(2) 0.0406(6) Uani 1 1 d . . .
N8 N -0.4118(3) 0.5882(3) 0.5852(3) 0.0469(6) Uani 1 1 d . . .
N9 N 0.4723(19) 0.620(2) -0.1296(15) 0.152(5) Uani 0.50 1 d P . .
C1 C 0.1534(4) 0.3917(4) 0.1789(3) 0.0538(9) Uani 1 1 d . . .
C2 C 0.2125(5) 0.3520(4) 0.0821(4) 0.0647(11) Uani 1 1 d . . .
C3 C 0.1851(5) 0.4735(5) -0.0007(3) 0.0611(10) Uani 1 1 d . . .
C4 C 0.0575(5) 0.7263(4) -0.0066(3) 0.0613(10) Uani 1 1 d . . .
C5 C 0.1901(5) 0.8827(4) -0.0060(3) 0.0626(10) Uani 1 1 d . . .
C6 C 0.2103(5) 0.9342(4) 0.0730(4) 0.0671(11) Uani 1 1 d . . .
C7 C 0.1401(4) 0.8800(4) 0.1704(3) 0.0540(8) Uani 1 1 d . . .
C8 C -0.2339(4) 0.8820(3) 0.5682(3) 0.0469(8) Uani 1 1 d . . .
C9 C -0.3353(5) 0.9459(4) 0.6408(3) 0.0604(10) Uani 1 1 d . . .
C10 C -0.4407(4) 0.8960(4) 0.6499(4) 0.0615(10) Uani 1 1 d . . .
C11 C -0.4827(4) 0.7373(4) 0.5587(4) 0.0612(10) Uani 1 1 d . . .
C12 C -0.4639(4) 0.4871(4) 0.6398(3) 0.0547(9) Uani 1 1 d . . .
C13 C -0.3654(4) 0.3640(4) 0.6316(3) 0.0563(9) Uani 1 1 d . . .
C14 C -0.2541(4) 0.3959(3) 0.5681(3) 0.0472(8) Uani 1 1 d . . .
C15 C 0.4805(14) 0.569(2) -0.0391(12) 0.105(4) Uani 0.50 1 d P . .
C16 C 0.4792(17) 0.527(3) 0.0828(15) 0.143(7) Uani 0.50 1 d P . .
H1 H -0.0838 0.4797 0.3525 0.080 Uiso 1 1 d . . .
H2 H -0.1101 0.8585 0.3390 0.080 Uiso 1 1 d . . .
H1A H 0.1437 0.3395 0.2500 0.080 Uiso 1 1 d . . .
H2A H 0.2649 0.2626 0.0772 0.080 Uiso 1 1 d . . .
H3A H 0.2165 0.4817 -0.0776 0.080 Uiso 1 1 d . . .
H4A H -0.0510 0.7696 0.0136 0.080 Uiso 1 1 d . . .
H4B H 0.0849 0.7395 -0.0744 0.080 Uiso 1 1 d . . .
H5A H 0.2178 0.9008 -0.0863 0.080 Uiso 1 1 d . . .
H6A H 0.2582 0.9972 0.0682 0.080 Uiso 1 1 d . . .
H7A H 0.1317 0.8988 0.2383 0.080 Uiso 1 1 d . . .
H8A H -0.1391 0.8857 0.5493 0.080 Uiso 1 1 d . . .
H9A H -0.3341 1.0184 0.6717 0.080 Uiso 1 1 d . . .
H10A H -0.5252 0.9050 0.7010 0.080 Uiso 1 1 d . . .
H11A H -0.5712 0.7626 0.5936 0.080 Uiso 1 1 d . . .
H11B H -0.4932 0.7790 0.4740 0.080 Uiso 1 1 d . . .
H12A H -0.5515 0.5089 0.6763 0.080 Uiso 1 1 d . . .
H13A H -0.3745 0.2783 0.6585 0.080 Uiso 1 1 d . . .
H14A H -0.1643 0.3338 0.5430 0.080 Uiso 1 1 d . . .
H16A H 0.5290 0.4302 0.1117 0.080 Uiso 0.50 1 d P . .
H16B H 0.5192 0.5811 0.1086 0.080 Uiso 0.50 1 d P . .
H16C H 0.3828 0.5476 0.1145 0.080 Uiso 0.50 1 d P . .

loop_
_atom_site_aniso_label
_atom_site_aniso_U_11
_atom_site_aniso_U_22
_atom_site_aniso_U_33
_atom_site_aniso_U_23
_atom_site_aniso_U_13
_atom_site_aniso_U_12
Cu1 0.0448(2) 0.0432(2) 0.0329(2) -0.01073(15) 0.00898(15) -0.02067(17)
Cu2 0.0443(2) 0.0431(2) 0.0398(2) -0.01651(16) 0.01354(16) -0.02266(17)
Cl1 0.0512(5) 0.0697(6) 0.0464(5) -0.0126(4) 0.0069(4) -0.0230(4)
Cl2 0.0631(5) 0.0686(6) 0.0491(5) -0.0227(4) 0.0145(4) -0.0324(5)
O1 0.0572(14) 0.0478(12) 0.0408(12) -0.0188(10) 0.0180(10) -0.0293(11)
O2 0.0481(12) 0.0419(11) 0.0416(12) -0.0140(9) 0.0099(10) -0.0218(10)
O3 0.073(2) 0.190(4) 0.058(2) -0.016(2) 0.0109(17) -0.048(3)
O4 0.061(2) 0.224(5) 0.070(2) -0.051(3) 0.0065(17) -0.030(3)
O5 0.131(6) 0.081(4) 0.125(6) -0.014(4) 0.016(4) -0.018(4)
O5' 0.131(6) 0.081(4) 0.125(6) -0.014(4) 0.016(4) -0.018(4)
O6 0.126(6) 0.186(11) 0.133(6) -0.054(9) -0.011(5) -0.092(9)
O6' 0.126(6) 0.186(11) 0.133(6) -0.054(9) -0.011(5) -0.092(9)
O7 0.207(5) 0.114(3) 0.055(2) -0.031(2) 0.032(3) -0.090(3)
O8 0.083(3) 0.150(5) 0.106(4) -0.062(4) 0.002(3) -0.062(4)
O8' 0.083(3) 0.150(5) 0.106(4) -0.062(4) 0.002(3) -0.062(4)
O9 0.056(3) 0.109(4) 0.093(3) -0.043(3) 0.023(2) -0.043(2)
O9' 0.056(3) 0.109(4) 0.093(3) -0.043(3) 0.023(2) -0.043(2)
O10 0.113(6) 0.074(3) 0.122(4) 0.008(3) 0.019(5) 0.018(4)
O10' 0.113(6) 0.074(3) 0.122(4) 0.008(3) 0.019(5) 0.018(4)
N1 0.0555(17) 0.0479(15) 0.0357(14) -0.0116(11) 0.0101(12) -0.0232(13)
N2 0.0649(19) 0.0548(16) 0.0329(14) -0.0121(12) 0.0062(13) -0.0281(14)
N3 0.0536(16) 0.0458(15) 0.0381(14) -0.0085(11) 0.0060(12) -0.0220(13)
N4 0.0649(19) 0.0487(16) 0.0356(14) -0.0035(12) 0.0075(13) -0.0257(14)
N5 0.0445(14) 0.0407(14) 0.0416(14) -0.0122(11) 0.0077(11) -0.0170(11)
N6 0.0449(15) 0.0433(15) 0.0595(18) -0.0195(13) 0.0118(13) -0.0132(12)
N7 0.0382(13) 0.0418(14) 0.0413(14) -0.0113(11) 0.0061(11) -0.0166(11)
N8 0.0377(14) 0.0461(15) 0.0563(17) -0.0153(13) 0.0101(12) -0.0176(12)
N9 0.148(13) 0.197(18) 0.129(13) -0.047(12) 0.010(10) -0.083(13)
C1 0.068(2) 0.0481(19) 0.0459(19) -0.0138(15) 0.0034(17) -0.0227(17)
C2 0.076(3) 0.058(2) 0.065(2) -0.031(2) 0.007(2) -0.021(2)
C3 0.076(3) 0.075(3) 0.046(2) -0.0290(19) 0.0130(18) -0.037(2)
C4 0.091(3) 0.063(2) 0.0308(16) -0.0053(15) -0.0023(17) -0.032(2)
C5 0.072(3) 0.052(2) 0.055(2) -0.0015(17) 0.0149(19) -0.0286(19)
C6 0.070(3) 0.054(2) 0.075(3) -0.0008(19) 0.005(2) -0.035(2)
C7 0.061(2) 0.0469(19) 0.055(2) -0.0074(15) -0.0017(17) -0.0250(17)
C8 0.057(2) 0.0358(16) 0.0459(18) -0.0073(13) -0.0033(15) -0.0161(14)
C9 0.080(3) 0.0386(18) 0.059(2) -0.0185(16) 0.000(2) -0.0136(18)
C10 0.064(2) 0.0455(19) 0.064(2) -0.0209(17) 0.0174(19) -0.0104(17)
C11 0.0370(17) 0.050(2) 0.091(3) -0.0192(19) 0.0065(18) -0.0125(15)
C12 0.0462(19) 0.064(2) 0.058(2) -0.0135(17) 0.0115(16) -0.0309(17)
C13 0.055(2) 0.050(2) 0.063(2) 0.0010(16) -0.0046(17) -0.0297(17)
C14 0.0447(18) 0.0417(17) 0.057(2) -0.0122(14) -0.0013(15) -0.0176(14)
C15 0.077(8) 0.162(14) 0.088(10) -0.027(9) -0.013(7) -0.057(9)
C16 0.100(11) 0.26(2) 0.088(10) -0.052(15) -0.012(8) -0.078(14)

loop_
_atom_type_symbol
_atom_type_description
_atom_type_scat_dispersion_real
_atom_type_scat_dispersion_imag
_atom_type_scat_source
C C 0.0033 0.0016 'International Tables Vol C Tables 4.2.6.8 and 6.1.1.4'
H H 0.0000 0.0000 'International Tables Vol C Tables 4.2.6.8 and 6.1.1.4'
N N 0.0061 0.0033 'International Tables Vol C Tables 4.2.6.8 and 6.1.1.4'
O O 0.0106 0.0060 'International Tables Vol C Tables 4.2.6.8 and 6.1.1.4'
Cl Cl 0.1484 0.1585 'International Tables Vol C Tables 4.2.6.8 and 6.1.1.4'
Cu Cu 0.3201 1.2651 'International Tables Vol C Tables 4.2.6.8 and 6.1.1.4'

loop_
_geom_angle_atom_site_label_1
_geom_angle_atom_site_label_2
_geom_angle_atom_site_label_3
_geom_angle
_geom_angle_site_symmetry_1
_geom_angle_site_symmetry_3
_geom_angle_publ_flag
O2 Cu1 O1 80.61(9) . . ?
O2 Cu1 N1 173.15(11) . . ?
O1 Cu1 N1 94.88(10) . . ?
O2 Cu1 N3 93.74(10) . . ?
O1 Cu1 N3 169.58(11) . . ?
N1 Cu1 N3 89.91(11) . . ?
O2 Cu1 Cu2 41.71(6) . . ?
O1 Cu1 Cu2 42.52(6) . . ?
N1 Cu1 Cu2 135.52(8) . . ?
N3 Cu1 Cu2 134.35(8) . . ?
O2 Cu2 O1 80.51(9) . . ?
O2 Cu2 N7 174.92(10) . . ?
O1 Cu2 N7 96.53(10) . . ?
O2 Cu2 N5 92.42(10) . . ?
O1 Cu2 N5 171.86(10) . . ?
N7 Cu2 N5 90.80(10) . . ?
O2 Cu2 Cu1 41.60(6) . . ?
O1 Cu2 Cu1 42.53(6) . . ?
N7 Cu2 Cu1 134.14(8) . . ?
N5 Cu2 Cu1 131.92(8) . . ?
O6' Cl1 O4 120.4(6) . . ?
O6' Cl1 O3 119.9(6) . . ?
O4 Cl1 O3 115.3(3) . . ?
O4 Cl1 O5 118.1(5) . . ?
O3 Cl1 O5 114.7(5) . . ?
O4 Cl1 O6 102.0(6) . . ?
O3 Cl1 O6 104.0(6) . . ?
O5 Cl1 O6 99.0(8) . . ?
O6' Cl1 O5' 109.9(7) . . ?
O4 Cl1 O5' 89.0(4) . . ?
O3 Cl1 O5' 91.2(4) . . ?
O9' Cl2 O10' 101.0(13) . . ?
O9' Cl2 O7 113.7(12) . . ?
O10' Cl2 O7 110.3(15) . . ?
O8 Cl2 O7 104.7(3) . . ?
O8 Cl2 O10 116.2(5) . . ?
O7 Cl2 O10 107.3(4) . . ?
O8 Cl2 O9 107.7(3) . . ?
O7 Cl2 O9 113.8(3) . . ?
O10 Cl2 O9 107.4(4) . . ?
O9' Cl2 O8' 111.8(13) . . ?
O10' Cl2 O8' 91.8(15) . . ?
O7 Cl2 O8' 123.4(7) . . ?
Cu2 O1 Cu1 94.95(10) . . ?
Cu1 O2 Cu2 96.69(9) . . ?
C1 N1 N2 105.3(3) . . ?
C1 N1 Cu1 131.4(2) . . ?
N2 N1 Cu1 122.8(2) . . ?
C3 N2 N1 111.2(3) . . ?
C3 N2 C4 129.6(3) . . ?
N1 N2 C4 119.1(3) . . ?
C7 N3 N4 105.8(3) . . ?
C7 N3 Cu1 130.1(3) . . ?
N4 N3 Cu1 121.7(2) . . ?
C5 N4 N3 110.9(3) . . ?
C5 N4 C4 130.3(3) . . ?
N3 N4 C4 118.7(3) . . ?
C8 N5 N6 105.5(3) . . ?
C8 N5 Cu2 130.5(2) . . ?
N6 N5 Cu2 122.6(2) . . ?
C10 N6 N5 110.8(3) . . ?
C10 N6 C11 129.1(3) . . ?
N5 N6 C11 119.4(3) . . ?
C14 N7 N8 105.1(3) . . ?
C14 N7 Cu2 132.1(2) . . ?
N8 N7 Cu2 122.7(2) . . ?
C12 N8 N7 110.9(3) . . ?
C12 N8 C11 128.2(3) . . ?
N7 N8 C11 120.1(3) . . ?
C15 N9 C16 55.9(14) . 2_665 ?
N1 C1 C2 110.4(3) . . ?
C3 C2 C1 105.4(3) . . ?
N2 C3 C2 107.7(3) . . ?
N2 C4 N4 109.5(3) . . ?
N4 C5 C6 107.6(3) . . ?
C5 C6 C7 105.8(4) . . ?
N3 C7 C6 109.8(4) . . ?
N5 C8 C9 110.5(3) . . ?
C10 C9 C8 105.6(3) . . ?
N6 C10 C9 107.5(3) . . ?
N6 C11 N8 110.8(3) . . ?
N8 C12 C13 107.3(3) . . ?
C12 C13 C14 106.4(3) . . ?
N7 C14 C13 110.4(3) . . ?
N9 C15 C16 74.9(16) . 2_665 ?
N9 C15 C15 141(3) . 2_665 ?
C16 C15 C15 66(2) 2_665 2_665 ?
N9 C15 C16 170(3) . . ?
C16 C15 C16 115.0(19) 2_665 . ?
C15 C15 C16 49.1(12) 2_665 . ?
C15 C16 N9 49.1(13) 2_665 2_665 ?
C15 C16 C15 65.0(19) 2_665 . ?
N9 C16 C15 114(2) 2_665 . ?

loop_
_geom_bond_atom_site_label_1
_geom_bond_atom_site_label_2
_geom_bond_distance
_geom_bond_site_symmetry_2
_geom_bond_publ_flag
Cu1 O2 1.920(2) . ?
Cu1 O1 1.949(2) . ?
Cu1 N1 1.986(3) . ?
Cu1 N3 2.001(3) . ?
Cu1 Cu2 2.8726(5) . ?
Cu2 O2 1.924(2) . ?
Cu2 O1 1.949(2) . ?
Cu2 N7 1.988(3) . ?
Cu2 N5 1.988(3) . ?
Cl1 O6' 1.307(12) . ?
Cl1 O4 1.386(4) . ?
Cl1 O3 1.402(4) . ?
Cl1 O5 1.409(10) . ?
Cl1 O6 1.495(11) . ?
Cl1 O5' 1.553(11) . ?
Cl2 O9' 1.22(2) . ?
Cl2 O10' 1.33(3) . ?
Cl2 O8 1.401(5) . ?
Cl2 O7 1.405(4) . ?
Cl2 O10 1.405(6) . ?
Cl2 O9 1.466(5) . ?
Cl2 O8' 1.58(2) . ?
N1 C1 1.332(5) . ?
N1 N2 1.360(4) . ?
N2 C3 1.328(5) . ?
N2 C4 1.446(5) . ?
N3 C7 1.324(5) . ?
N3 N4 1.361(4) . ?
N4 C5 1.339(5) . ?
N4 C4 1.452(5) . ?
N5 C8 1.327(4) . ?
N5 N6 1.362(4) . ?
N6 C10 1.342(5) . ?
N6 C11 1.438(5) . ?
N7 C14 1.332(4) . ?
N7 N8 1.366(4) . ?
N8 C12 1.343(4) . ?
N8 C11 1.440(5) . ?
N9 C15 1.11(2) . ?
N9 C16 1.42(3) 2_665 ?
C1 C2 1.390(5) . ?
C2 C3 1.365(6) . ?
C5 C6 1.353(6) . ?
C6 C7 1.406(5) . ?
C8 C9 1.394(5) . ?
C9 C10 1.359(6) . ?
C12 C13 1.352(6) . ?
C13 C14 1.385(5) . ?
C15 C16 1.22(3) 2_665 ?
C15 C15 1.46(4) 2_665 ?
C15 C16 1.47(2) . ?
C16 C15 1.22(3) 2_665 ?
C16 N9 1.42(3) 2_665 ?
